data_7107881
loop_
_publ_author_name
'Chun-Ming Ting'
'Yi-Ling Hsu'
'Rai-Shung Liu'

_publ_section_title
;
 Gold-catalyzed isomerization of unactivated allenes into 1,3-dienes under
 ambient conditions
;
_journal_name_full Chem.Commun.
_journal_page_first 6577
_journal_paper_doi 10.1039/c2cc32131a
_journal_volume 48
_journal_year 2012
_chemical_absolute_configuration rm
_chemical_formula_sum 'C21 H19 N O2'
_chemical_formula_weight 317.37
_chemical_name_systematic
;
?
;
_space_group_IT_number 4
_symmetry_cell_setting monoclinic
_symmetry_space_group_name_Hall 'P 2yb'
_symmetry_space_group_name_H-M 'P 1 21 1'
_atom_sites_solution_hydrogens geom
_atom_sites_solution_primary direct
_atom_sites_solution_secondary difmap
_audit_creation_method SHELXL-97
_cell_angle_alpha 90.00
_cell_angle_beta 94.442(4)
_cell_angle_gamma 90.00
_cell_formula_units_Z 4
_cell_length_a 9.7876(18)
_cell_length_b 8.3007(14)
_cell_length_c 19.986(4)
_cell_measurement_reflns_used 1486
_cell_measurement_temperature 100(2)
_cell_measurement_theta_max 26.3623
_cell_measurement_theta_min 2.2517
_cell_volume 1618.9(5)
_computing_cell_refinement 'SAINT V7.34A (Bruker AXS, 2006)'
_computing_data_collection 'APEX2 (Bruker AXS, 2010)'
_computing_data_reduction 'SAINT V7.34A (Bruker AXS, 2006)'
_computing_molecular_graphics 'SHELXTL (Sheldrick, 2008)'
_computing_publication_material SHELXTL
_computing_structure_refinement 'SHELXL-97 (Sheldrick, 2008)'
_computing_structure_solution 'SHELXS-97 (Sheldrick, 2008)'
_diffrn_ambient_temperature 100(2)
_diffrn_detector_area_resol_mean 8.3333
_diffrn_measured_fraction_theta_full 0.992
_diffrn_measured_fraction_theta_max 0.992
_diffrn_measurement_device_type 'Bruker APEX-II CCD'
_diffrn_measurement_method '\f and \w scans'
_diffrn_radiation_monochromator graphite
_diffrn_radiation_source 'fine-focus sealed tube'
_diffrn_radiation_type MoK\a
_diffrn_radiation_wavelength 0.71073
_diffrn_reflns_av_R_equivalents 0.0399
_diffrn_reflns_av_sigmaI/netI 0.0390
_diffrn_reflns_limit_h_max 12
_diffrn_reflns_limit_h_min -12
_diffrn_reflns_limit_k_max 10
_diffrn_reflns_limit_k_min 0
_diffrn_reflns_limit_l_max 25
_diffrn_reflns_limit_l_min 0
_diffrn_reflns_number 3637
_diffrn_reflns_theta_full 26.54
_diffrn_reflns_theta_max 26.54
_diffrn_reflns_theta_min 2.04
_exptl_absorpt_coefficient_mu 0.084
_exptl_absorpt_correction_T_max 0.7454
_exptl_absorpt_correction_T_min 0.6525
_exptl_absorpt_correction_type multi-scan
_exptl_absorpt_process_details 'TWINABS V2008/4 (Bruker AXS)'
_exptl_crystal_colour Colorless
_exptl_crystal_density_diffrn 1.302
_exptl_crystal_density_meas ?
_exptl_crystal_density_method 'not measured'
_exptl_crystal_description Lump
_exptl_crystal_F_000 672
_exptl_crystal_size_max 0.28
_exptl_crystal_size_mid 0.25
_exptl_crystal_size_min 0.22
_refine_diff_density_max 0.153
_refine_diff_density_min -0.179
_refine_diff_density_rms 0.037
_refine_ls_abs_structure_details 'Flack H D (1983), Acta Cryst. A39, 876-881'
_refine_ls_abs_structure_Flack 0.5(14)
_refine_ls_extinction_method none
_refine_ls_goodness_of_fit_ref 1.031
_refine_ls_hydrogen_treatment constr
_refine_ls_matrix_type full
_refine_ls_number_parameters 436
_refine_ls_number_reflns 3637
_refine_ls_number_restraints 1
_refine_ls_restrained_S_all 1.030
_refine_ls_R_factor_all 0.0395
_refine_ls_R_factor_gt 0.0337
_refine_ls_shift/su_max 0.000
_refine_ls_shift/su_mean 0.000
_refine_ls_structure_factor_coef Fsqd
_refine_ls_weighting_details 'calc w=1/[\s^2^(Fo^2^)+(0.0422P)^2^+0.0397P] where P=(Fo^2^+2Fc^2^)/3'
_refine_ls_weighting_scheme calc
_refine_ls_wR_factor_gt 0.0704
_refine_ls_wR_factor_ref 0.0727
_reflns_number_gt 3357
_reflns_number_total 3637
_reflns_threshold_expression >2sigma(I)
_cod_data_source_file c2cc32131a.txt
_cod_data_source_block twin5
_cod_depositor_comments
;
The following automatic conversions were performed:

'_exptl_crystal_density_meas' value 'not measured' was changed to '?'
- the value is perceived as not measured.

Automatic conversion script
Id: cif_fix_values 3008 2015-01-20 13:52:24Z robertas 
;
_cod_original_cell_volume 1618.8(5)
_cod_database_code 7107881

loop_
_symmetry_equiv_pos_as_xyz
'x, y, z'
'-x, y+1/2, -z'

loop_
_atom_site_label
_atom_site_type_symbol
_atom_site_fract_x
_atom_site_fract_y
_atom_site_fract_z
_atom_site_U_iso_or_equiv
_atom_site_adp_type
_atom_site_occupancy
_atom_site_symmetry_multiplicity
_atom_site_calc_flag
_atom_site_refinement_flags
O1 O 0.7386(2) 0.7205(3) 0.37433(10) 0.0234(5) Uani 1 1 d .
O2 O 1.03392(19) 0.4223(3) 0.51212(10) 0.0236(5) Uani 1 1 d .
O3 O 0.5247(2) 0.8757(3) -0.02149(10) 0.0222(5) Uani 1 1 d .
O4 O 0.27901(18) 0.5834(3) 0.12072(10) 0.0207(5) Uani 1 1 d .
N1 N 0.8612(2) 0.5640(3) 0.45338(11) 0.0180(5) Uani 1 1 d .
N2 N 0.3728(2) 0.7349(3) 0.03905(11) 0.0158(5) Uani 1 1 d .
C1 C 0.5374(3) 0.3924(4) 0.56017(15) 0.0274(7) Uani 1 1 d .
H1 H 0.4642 0.3537 0.5843 0.033 Uiso 1 1 calc R
C2 C 0.6402(3) 0.4834(4) 0.59210(15) 0.0268(7) Uani 1 1 d .
H2 H 0.6383 0.5062 0.6386 0.032 Uiso 1 1 calc R
C3 C 0.7467(3) 0.5424(4) 0.55703(14) 0.0226(7) Uani 1 1 d .
H3 H 0.8168 0.6065 0.5792 0.027 Uiso 1 1 calc R
C4 C 0.7497(3) 0.5067(4) 0.48954(13) 0.0184(6) Uani 1 1 d .
C5 C 0.8451(3) 0.6604(4) 0.39615(14) 0.0191(7) Uani 1 1 d .
C6 C 0.9826(3) 0.6677(4) 0.36618(14) 0.0191(6) Uani 1 1 d .
H6 H 1.0033 0.7817 0.3543 0.023 Uiso 1 1 calc R
C7 C 0.9791(3) 0.5607(4) 0.30188(13) 0.0196(6) Uani 1 1 d .
H7 H 0.9369 0.6266 0.2638 0.023 Uiso 1 1 calc R
C8 C 0.8929(3) 0.4087(4) 0.30594(13) 0.0195(6) Uani 1 1 d .
C9 C 0.9374(3) 0.2763(4) 0.34477(14) 0.0236(7) Uani 1 1 d .
H9 H 1.0265 0.2771 0.3673 0.028 Uiso 1 1 calc R
C10 C 0.8539(3) 0.1443(4) 0.35093(15) 0.0282(7) Uani 1 1 d .
H10 H 0.8848 0.0565 0.3786 0.034 Uiso 1 1 calc R
C11 C 0.7253(3) 0.1388(5) 0.31699(16) 0.0301(8) Uani 1 1 d .
H11 H 0.6674 0.0482 0.3215 0.036 Uiso 1 1 calc R
C12 C 0.5413(3) 0.3574(4) 0.49261(17) 0.0294(8) Uani 1 1 d .
H12 H 0.4705 0.2943 0.4704 0.035 Uiso 1 1 calc R
C13 C 0.6480(3) 0.4139(4) 0.45700(14) 0.0248(7) Uani 1 1 d .
H13 H 0.6509 0.3890 0.4107 0.030 Uiso 1 1 calc R
C14 C 1.1245(3) 0.5231(4) 0.28636(14) 0.0216(7) Uani 1 1 d .
H14 H 1.1422 0.5115 0.2405 0.026 Uiso 1 1 calc R
C15 C 1.2288(3) 0.5051(4) 0.33192(14) 0.0209(6) Uani 1 1 d .
C16 C 1.3695(3) 0.4560(4) 0.31351(16) 0.0287(8) Uani 1 1 d .
H16A H 1.3700 0.4496 0.2646 0.043 Uiso 1 1 calc R
H16B H 1.3929 0.3505 0.3332 0.043 Uiso 1 1 calc R
H16C H 1.4369 0.5360 0.3308 0.043 Uiso 1 1 calc R
C17 C 1.2151(3) 0.5266(4) 0.40608(14) 0.0220(6) Uani 1 1 d .
H17A H 1.2949 0.5890 0.4254 0.026 Uiso 1 1 calc R
H17B H 1.2188 0.4191 0.4276 0.026 Uiso 1 1 calc R
C18 C 1.0839(3) 0.6117(4) 0.42382(14) 0.0190(6) Uani 1 1 d .
H18 H 1.1138 0.7109 0.4494 0.023 Uiso 1 1 calc R
C19 C 0.9968(3) 0.5180(4) 0.46842(14) 0.0182(6) Uani 1 1 d .
C20 C 0.7644(3) 0.4002(5) 0.27168(14) 0.0249(7) Uani 1 1 d .
H20 H 0.7324 0.4881 0.2444 0.030 Uiso 1 1 calc R
C21 C 0.6822(3) 0.2661(4) 0.27655(16) 0.0289(7) Uani 1 1 d .
H21 H 0.5953 0.2618 0.2519 0.035 Uiso 1 1 calc R
C22 C 0.0202(3) 0.9178(4) -0.06785(15) 0.0248(7) Uani 1 1 d .
H22 H -0.0591 0.9605 -0.0920 0.030 Uiso 1 1 calc R
C23 C 0.1145(3) 0.8294(4) -0.10092(14) 0.0238(7) Uani 1 1 d .
H23 H 0.0997 0.8114 -0.1479 0.029 Uiso 1 1 calc R
C24 C 0.2305(3) 0.7670(4) -0.06561(14) 0.0209(6) Uani 1 1 d .
H24 H 0.2956 0.7069 -0.0882 0.025 Uiso 1 1 calc R
C25 C 0.2502(3) 0.7933(4) 0.00282(14) 0.0174(6) Uani 1 1 d .
C26 C 0.3775(3) 0.6420(4) 0.09721(13) 0.0156(6) Uani 1 1 d .
C27 C 0.5251(3) 0.6394(4) 0.12683(13) 0.0162(6) Uani 1 1 d .
H27 H 0.5516 0.5265 0.1396 0.019 Uiso 1 1 calc R
C28 C 0.5391(3) 0.7487(4) 0.19029(13) 0.0180(6) Uani 1 1 d .
H28 H 0.5173 0.6805 0.2293 0.022 Uiso 1 1 calc R
C29 C 0.4410(3) 0.8928(4) 0.18790(13) 0.0175(6) Uani 1 1 d .
C30 C 0.3295(3) 0.8930(4) 0.22713(14) 0.0223(7) Uani 1 1 d .
H30 H 0.3141 0.8028 0.2548 0.027 Uiso 1 1 calc R
C31 C 0.2404(3) 1.0234(4) 0.22638(14) 0.0250(7) Uani 1 1 d .
H31 H 0.1662 1.0226 0.2543 0.030 Uiso 1 1 calc R
C32 C 0.2588(3) 1.1538(4) 0.18544(15) 0.0265(7) Uani 1 1 d .
H32 H 0.1969 1.2420 0.1845 0.032 Uiso 1 1 calc R
C33 C 0.0423(3) 0.9437(4) 0.00081(16) 0.0249(7) Uani 1 1 d .
H33 H -0.0218 1.0048 0.0236 0.030 Uiso 1 1 calc R
C34 C 0.1569(3) 0.8811(4) 0.03595(14) 0.0221(6) Uani 1 1 d .
H34 H 0.1715 0.8985 0.0829 0.027 Uiso 1 1 calc R
C35 C 0.5029(3) 0.7818(4) 0.02298(13) 0.0161(6) Uani 1 1 d .
C36 C 0.6071(3) 0.6946(4) 0.06860(13) 0.0173(6) Uani 1 1 d .
H36 H 0.6318 0.5948 0.0442 0.021 Uiso 1 1 calc R
C37 C 0.6851(3) 0.8050(4) 0.20357(14) 0.0193(6) Uani 1 1 d .
H37 H 0.7160 0.8282 0.2488 0.023 Uiso 1 1 calc R
C38 C 0.7742(3) 0.8247(4) 0.15742(15) 0.0203(7) Uani 1 1 d .
C39 C 0.7413(3) 0.7868(4) 0.08492(13) 0.0194(6) Uani 1 1 d .
H39A H 0.8174 0.7225 0.0689 0.023 Uiso 1 1 calc R
H39B H 0.7369 0.8891 0.0594 0.023 Uiso 1 1 calc R
C40 C 0.9169(3) 0.8881(4) 0.17533(15) 0.0256(7) Uani 1 1 d .
H40A H 0.9284 0.9106 0.2236 0.038 Uiso 1 1 calc R
H40B H 0.9307 0.9874 0.1502 0.038 Uiso 1 1 calc R
H40C H 0.9843 0.8073 0.1638 0.038 Uiso 1 1 calc R
C41 C 0.4592(3) 1.0271(4) 0.14743(13) 0.0197(6) Uani 1 1 d .
H41 H 0.5352 1.0304 0.1207 0.024 Uiso 1 1 calc R
C42 C 0.3688(3) 1.1553(4) 0.14550(15) 0.0258(7) Uani 1 1 d .
H42 H 0.3820 1.2444 0.1169 0.031 Uiso 1 1 calc R

loop_
_atom_site_aniso_label
_atom_site_aniso_U_11
_atom_site_aniso_U_22
_atom_site_aniso_U_33
_atom_site_aniso_U_23
_atom_site_aniso_U_13
_atom_site_aniso_U_12
O1 0.0230(10) 0.0253(13) 0.0220(10) 0.0017(10) 0.0016(8) 0.0083(10)
O2 0.0218(10) 0.0227(13) 0.0259(10) 0.0065(10) -0.0006(9) 0.0007(9)
O3 0.0206(10) 0.0235(13) 0.0230(10) 0.0071(10) 0.0039(8) 0.0027(9)
O4 0.0175(9) 0.0231(12) 0.0217(10) 0.0021(9) 0.0033(9) -0.0055(9)
N1 0.0175(11) 0.0187(14) 0.0182(11) -0.0014(11) 0.0029(10) 0.0005(10)
N2 0.0141(11) 0.0154(13) 0.0180(11) 0.0009(10) 0.0013(9) -0.0006(10)
C1 0.0201(14) 0.0298(19) 0.0334(16) 0.0076(16) 0.0095(13) 0.0006(14)
C2 0.0284(15) 0.033(2) 0.0191(14) 0.0031(14) 0.0050(12) 0.0042(15)
C3 0.0221(14) 0.0217(18) 0.0234(14) -0.0016(13) -0.0018(12) 0.0007(13)
C4 0.0158(13) 0.0197(16) 0.0201(13) 0.0035(13) 0.0036(11) 0.0035(13)
C5 0.0215(14) 0.0187(17) 0.0176(14) -0.0030(13) 0.0056(11) -0.0004(13)
C6 0.0196(13) 0.0153(16) 0.0231(14) 0.0003(13) 0.0056(12) 0.0018(12)
C7 0.0239(14) 0.0198(16) 0.0158(13) 0.0006(12) 0.0071(11) 0.0046(13)
C8 0.0218(14) 0.0214(16) 0.0160(12) -0.0034(13) 0.0048(11) 0.0064(14)
C9 0.0245(14) 0.0203(17) 0.0251(14) -0.0021(13) -0.0048(12) 0.0017(13)
C10 0.0380(17) 0.0204(18) 0.0259(16) -0.0025(15) 0.0005(14) 0.0018(15)
C11 0.0335(17) 0.0260(19) 0.0323(16) -0.0154(16) 0.0117(15) -0.0071(16)
C12 0.0191(14) 0.028(2) 0.0407(18) -0.0057(15) 0.0003(14) -0.0063(14)
C13 0.0230(14) 0.0308(19) 0.0208(13) -0.0050(14) 0.0025(12) -0.0009(15)
C14 0.0230(14) 0.0192(16) 0.0236(14) 0.0000(14) 0.0079(12) 0.0034(14)
C15 0.0205(13) 0.0170(16) 0.0265(14) -0.0012(14) 0.0096(12) 0.0001(13)
C16 0.0232(15) 0.0300(19) 0.0335(18) -0.0010(15) 0.0057(14) 0.0022(14)
C17 0.0170(13) 0.0230(17) 0.0259(14) 0.0008(14) 0.0004(11) 0.0010(13)
C18 0.0186(13) 0.0162(17) 0.0227(14) -0.0009(12) 0.0049(12) 0.0002(13)
C19 0.0199(13) 0.0150(15) 0.0191(13) -0.0024(13) -0.0017(11) -0.0016(13)
C20 0.0247(14) 0.0306(18) 0.0189(14) -0.0059(14) -0.0014(11) 0.0080(14)
C21 0.0183(14) 0.037(2) 0.0314(16) -0.0150(16) -0.0004(13) 0.0010(15)
C22 0.0154(13) 0.0275(19) 0.0308(15) 0.0044(15) -0.0040(12) 0.0009(13)
C23 0.0217(14) 0.0264(18) 0.0223(14) 0.0014(13) -0.0041(12) -0.0019(14)
C24 0.0205(13) 0.0201(17) 0.0222(13) -0.0008(13) 0.0027(12) 0.0036(13)
C25 0.0154(13) 0.0144(15) 0.0224(13) 0.0015(13) 0.0005(11) -0.0006(12)
C26 0.0200(13) 0.0118(15) 0.0149(12) -0.0029(12) -0.0002(11) 0.0000(13)
C27 0.0183(13) 0.0133(15) 0.0167(13) 0.0018(12) -0.0003(11) -0.0020(12)
C28 0.0233(14) 0.0179(16) 0.0128(12) 0.0024(12) 0.0005(11) -0.0008(12)
C29 0.0149(12) 0.0209(15) 0.0163(12) -0.0021(13) -0.0007(11) -0.0014(13)
C30 0.0224(14) 0.0240(17) 0.0203(14) 0.0002(14) 0.0009(12) -0.0031(14)
C31 0.0176(13) 0.033(2) 0.0237(14) -0.0095(15) 0.0010(12) -0.0003(14)
C32 0.0252(15) 0.0267(19) 0.0266(15) -0.0096(15) -0.0048(13) 0.0093(14)
C33 0.0199(14) 0.0242(18) 0.0313(15) 0.0027(14) 0.0060(13) 0.0053(13)
C34 0.0192(13) 0.0247(17) 0.0225(14) 0.0014(14) 0.0032(12) -0.0026(13)
C35 0.0178(13) 0.0138(15) 0.0169(12) -0.0016(13) 0.0023(11) 0.0011(12)
C36 0.0166(12) 0.0183(16) 0.0173(13) -0.0011(12) 0.0029(11) -0.0009(12)
C37 0.0201(13) 0.0174(15) 0.0198(13) -0.0021(12) -0.0023(12) 0.0004(13)
C38 0.0178(13) 0.0166(16) 0.0258(15) -0.0005(13) -0.0022(12) 0.0003(12)
C39 0.0165(13) 0.0212(17) 0.0209(13) 0.0027(13) 0.0035(11) 0.0001(12)
C40 0.0202(13) 0.0280(17) 0.0281(14) -0.0006(15) -0.0024(13) -0.0055(14)
C41 0.0210(13) 0.0206(16) 0.0177(13) -0.0031(13) 0.0014(11) -0.0018(13)
C42 0.0306(16) 0.0183(17) 0.0275(16) -0.0014(14) -0.0039(13) -0.0001(15)

loop_
_atom_type_symbol
_atom_type_description
_atom_type_scat_dispersion_real
_atom_type_scat_dispersion_imag
_atom_type_scat_source
C C 0.0033 0.0016 'International Tables Vol C Tables 4.2.6.8 and 6.1.1.4'
H H 0.0000 0.0000 'International Tables Vol C Tables 4.2.6.8 and 6.1.1.4'
N N 0.0061 0.0033 'International Tables Vol C Tables 4.2.6.8 and 6.1.1.4'
O O 0.0106 0.0060 'International Tables Vol C Tables 4.2.6.8 and 6.1.1.4'

loop_
_geom_angle_atom_site_label_1
_geom_angle_atom_site_label_2
_geom_angle_atom_site_label_3
_geom_angle
C19 N1 C5 112.3(2)
C19 N1 C4 123.4(2)
C5 N1 C4 124.1(2)
C35 N2 C26 112.0(2)
C35 N2 C25 122.2(2)
C26 N2 C25 125.4(2)
C2 C1 C12 119.6(3)
C2 C1 H1 120.2
C12 C1 H1 120.2
C1 C2 C3 120.7(3)
C1 C2 H2 119.7
C3 C2 H2 119.7
C4 C3 C2 119.3(3)
C4 C3 H3 120.3
C2 C3 H3 120.3
C13 C4 C3 120.6(3)
C13 C4 N1 119.7(2)
C3 C4 N1 119.6(3)
O1 C5 N1 125.0(3)
O1 C5 C6 127.5(3)
N1 C5 C6 107.5(2)
C5 C6 C18 103.5(2)
C5 C6 C7 109.8(2)
C18 C6 C7 114.7(2)
C5 C6 H6 109.6
C18 C6 H6 109.6
C7 C6 H6 109.6
C14 C7 C8 111.9(2)
C14 C7 C6 109.0(2)
C8 C7 C6 113.9(2)
C14 C7 H7 107.2
C8 C7 H7 107.2
C6 C7 H7 107.2
C20 C8 C9 117.8(3)
C20 C8 C7 120.0(3)
C9 C8 C7 122.1(2)
C10 C9 C8 121.0(3)
C10 C9 H9 119.5
C8 C9 H9 119.5
C9 C10 C11 120.4(3)
C9 C10 H10 119.8
C11 C10 H10 119.8
C21 C11 C10 119.2(3)
C21 C11 H11 120.4
C10 C11 H11 120.4
C1 C12 C13 120.4(3)
C1 C12 H12 119.8
C13 C12 H12 119.8
C4 C13 C12 119.3(3)
C4 C13 H13 120.3
C12 C13 H13 120.3
C15 C14 C7 124.8(3)
C15 C14 H14 117.6
C7 C14 H14 117.6
C14 C15 C16 122.2(3)
C14 C15 C17 122.7(2)
C16 C15 C17 115.1(2)
C15 C16 H16A 109.5
C15 C16 H16B 109.5
H16A C16 H16B 109.5
C15 C16 H16C 109.5
H16A C16 H16C 109.5
H16B C16 H16C 109.5
C15 C17 C18 114.9(2)
C15 C17 H17A 108.5
C18 C17 H17A 108.5
C15 C17 H17B 108.5
C18 C17 H17B 108.5
H17A C17 H17B 107.5
C19 C18 C17 115.1(2)
C19 C18 C6 103.9(2)
C17 C18 C6 118.1(2)
C19 C18 H18 106.3
C17 C18 H18 106.3
C6 C18 H18 106.3
O2 C19 N1 124.2(3)
O2 C19 C18 127.9(2)
N1 C19 C18 107.8(2)
C21 C20 C8 121.2(3)
C21 C20 H20 119.4
C8 C20 H20 119.4
C11 C21 C20 120.4(3)
C11 C21 H21 119.8
C20 C21 H21 119.8
C23 C22 C33 119.6(3)
C23 C22 H22 120.2
C33 C22 H22 120.2
C22 C23 C24 120.2(3)
C22 C23 H23 119.9
C24 C23 H23 119.9
C25 C24 C23 119.2(3)
C25 C24 H24 120.4
C23 C24 H24 120.4
C34 C25 C24 120.8(3)
C34 C25 N2 119.7(2)
C24 C25 N2 119.4(2)
O4 C26 N2 124.9(2)
O4 C26 C27 127.4(2)
N2 C26 C27 107.6(2)
C26 C27 C36 103.8(2)
C26 C27 C28 109.3(2)
C36 C27 C28 115.2(2)
C26 C27 H27 109.5
C36 C27 H27 109.5
C28 C27 H27 109.5
C37 C28 C29 110.3(2)
C37 C28 C27 110.3(2)
C29 C28 C27 114.5(2)
C37 C28 H28 107.1
C29 C28 H28 107.1
C27 C28 H28 107.1
C30 C29 C41 117.7(3)
C30 C29 C28 120.0(3)
C41 C29 C28 122.3(2)
C31 C30 C29 120.9(3)
C31 C30 H30 119.5
C29 C30 H30 119.5
C32 C31 C30 120.5(3)
C32 C31 H31 119.7
C30 C31 H31 119.7
C31 C32 C42 119.4(3)
C31 C32 H32 120.3
C42 C32 H32 120.3
C34 C33 C22 120.2(3)
C34 C33 H33 119.9
C22 C33 H33 119.9
C25 C34 C33 119.9(3)
C25 C34 H34 120.1
C33 C34 H34 120.1
O3 C35 N2 124.4(3)
O3 C35 C36 127.2(3)
N2 C35 C36 108.4(2)
C35 C36 C39 114.8(2)
C35 C36 C27 103.5(2)
C39 C36 C27 118.5(2)
C35 C36 H36 106.4
C39 C36 H36 106.4
C27 C36 H36 106.4
C38 C37 C28 125.5(3)
C38 C37 H37 117.3
C28 C37 H37 117.3
C37 C38 C39 123.0(2)
C37 C38 C40 121.6(3)
C39 C38 C40 115.4(2)
C38 C39 C36 115.4(2)
C38 C39 H39A 108.4
C36 C39 H39A 108.4
C38 C39 H39B 108.4
C36 C39 H39B 108.4
H39A C39 H39B 107.5
C38 C40 H40A 109.5
C38 C40 H40B 109.5
H40A C40 H40B 109.5
C38 C40 H40C 109.5
H40A C40 H40C 109.5
H40B C40 H40C 109.5
C42 C41 C29 121.4(3)
C42 C41 H41 119.3
C29 C41 H41 119.3
C41 C42 C32 120.0(3)
C41 C42 H42 120.0
C32 C42 H42 120.0

loop_
_geom_bond_atom_site_label_1
_geom_bond_atom_site_label_2
_geom_bond_distance
O1 C5 1.207(3)
O2 C19 1.215(3)
O3 C35 1.213(3)
O4 C26 1.207(3)
N1 C19 1.392(4)
N1 C5 1.394(4)
N1 C4 1.436(3)
N2 C35 1.393(4)
N2 C26 1.393(4)
N2 C25 1.437(3)
C1 C2 1.375(5)
C1 C12 1.385(4)
C1 H1 0.9500
C2 C3 1.390(4)
C2 H2 0.9500
C3 C4 1.383(4)
C3 H3 0.9500
C4 C13 1.381(4)
C5 C6 1.516(4)
C6 C18 1.533(4)
C6 C7 1.561(4)
C6 H6 1.0000
C7 C14 1.513(4)
C7 C8 1.523(4)
C7 H7 1.0000
C8 C20 1.387(4)
C8 C9 1.396(4)
C9 C10 1.378(4)
C9 H9 0.9500
C10 C11 1.384(4)
C10 H10 0.9500
C11 C21 1.377(5)
C11 H11 0.9500
C12 C13 1.390(4)
C12 H12 0.9500
C13 H13 0.9500
C14 C15 1.323(4)
C14 H14 0.9500
C15 C16 1.508(4)
C15 C17 1.509(4)
C16 H16A 0.9800
C16 H16B 0.9800
C16 H16C 0.9800
C17 C18 1.531(4)
C17 H17A 0.9900
C17 H17B 0.9900
C18 C19 1.499(4)
C18 H18 1.0000
C20 C21 1.381(5)
C20 H20 0.9500
C21 H21 0.9500
C22 C23 1.386(4)
C22 C33 1.389(4)
C22 H22 0.9500
C23 C24 1.390(4)
C23 H23 0.9500
C24 C25 1.384(4)
C24 H24 0.9500
C25 C34 1.377(4)
C26 C27 1.518(4)
C27 C36 1.535(4)
C27 C28 1.557(4)
C27 H27 1.0000
C28 C37 1.508(4)
C28 C29 1.532(4)
C28 H28 1.0000
C29 C30 1.392(4)
C29 C41 1.397(4)
C30 C31 1.389(4)
C30 H30 0.9500
C31 C32 1.377(5)
C31 H31 0.9500
C32 C42 1.389(4)
C32 H32 0.9500
C33 C34 1.378(4)
C33 H33 0.9500
C34 H34 0.9500
C35 C36 1.500(4)
C36 C39 1.533(4)
C36 H36 1.0000
C37 C38 1.327(4)
C37 H37 0.9500
C38 C39 1.493(4)
C38 C40 1.510(4)
C39 H39A 0.9900
C39 H39B 0.9900
C40 H40A 0.9800
C40 H40B 0.9800
C40 H40C 0.9800
C41 C42 1.382(4)
C41 H41 0.9500
C42 H42 0.9500
